data_4063196
loop_
_publ_author_name
'Neil Burford'
'Charles L. B. Macdonald'
'Daren J. LeBlanc'
'T. Stanley Cameron'

_publ_section_title
;
 Synthesis and Characterization of
 Bis(2,4,6-tris(trifluoromethyl)phenyl) Derivatives of Arsenic and
 Antimony: X-ray Crystal Structures of As(RF)2Cl, Sb(RF)2Cl, and
 Sb(RF)2OSO2CF3
;
_journal_name_full Organometallics
_journal_page_first 152
_journal_page_last 155
_journal_paper_doi 10.1021/om990768w
_journal_volume 19
_journal_year 2000
_chemical_formula_sum 'C18 H4 As Cl F18'
_chemical_formula_weight 672.58
_chemical_melting_point 99.0(10)
_space_group_IT_number 14
_symmetry_cell_setting monoclinic
_symmetry_space_group_name_Hall '-P 2yab'
_symmetry_space_group_name_H-M 'P 1 21/a 1'
_atom_sites_solution_hydrogens geom
_atom_sites_solution_primary direct
_atom_sites_solution_secondary difmap
_audit_creation_method 'manual editing'
_cell_angle_alpha 90.00
_cell_angle_beta 91.53(6)
_cell_angle_gamma 90.00
_cell_formula_units_Z 4
_cell_length_a 8.705(9)
_cell_length_b 30.38(1)
_cell_length_c 8.167(4)
_cell_measurement_reflns_used 20
_cell_measurement_temperature 296(1)
_cell_measurement_theta_max 10.4
_cell_measurement_theta_min 3.2
_cell_volume 2159(2)
_computing_cell_refinement 'Rigaku AFC5R'
_computing_data_collection 'Rigaku AFC5R'
_computing_data_reduction 'Rigaku AFC5R'
_computing_molecular_graphics 'SHELXTL (Sheldrick, 1994) and teXsan'
_computing_structure_refinement teXsan
_computing_structure_solution DIRDIF94
_diffrn_ambient_temperature 296(1)
_diffrn_measurement_device_type 'Rigaku AFC5R'
_diffrn_measurement_method '\w-2\q scans'
_diffrn_radiation_monochromator graphite
_diffrn_radiation_source 'rotating anode (54 kV, 170 mA)'
_diffrn_radiation_type MoK\a
_diffrn_radiation_wavelength 0.71073
_diffrn_reflns_av_R_equivalents 0.109
_diffrn_reflns_limit_h_max 8
_diffrn_reflns_limit_h_min -8
_diffrn_reflns_limit_k_max 34
_diffrn_reflns_limit_k_min 0
_diffrn_reflns_limit_l_max 8
_diffrn_reflns_limit_l_min 0
_diffrn_reflns_number 4082
_diffrn_reflns_theta_max 25.1
_diffrn_standards_decay_% 2.6
_diffrn_standards_interval_count 50
_diffrn_standards_number 3
_exptl_absorpt_coefficient_mu 1.859
_exptl_absorpt_correction_T_max 1.000
_exptl_absorpt_correction_T_min 0.615
_exptl_absorpt_correction_type psi-scan
_exptl_crystal_colour colourless
_exptl_crystal_density_diffrn 2.069
_exptl_crystal_density_method 'not measured'
_exptl_crystal_description prism
_exptl_crystal_F_000 1296
_exptl_crystal_size_max 0.40
_exptl_crystal_size_mid 0.30
_exptl_crystal_size_min 0.20
_refine_diff_density_max 0.53
_refine_diff_density_min -0.40
_refine_ls_extinction_coef 1.48764e-007
_refine_ls_extinction_method secondary
_refine_ls_goodness_of_fit_ref 1.73
_refine_ls_hydrogen_treatment noref
_refine_ls_matrix_type full
_refine_ls_number_parameters 206
_refine_ls_number_reflns 803
_refine_ls_R_factor_gt 0.067
_refine_ls_shift/su_max 0.09
_refine_ls_structure_factor_coef F
_refine_ls_weighting_scheme unit
_refine_ls_wR_factor_gt 0.073
_refine_ls_wR_factor_ref 0.073
_reflns_number_gt 803
_reflns_number_total 3825
_reflns_threshold_expression I>3sigma(I)
_cod_depositor_comments
;
The following automatic conversions were performed:

'_chemical_melting_point' value '98-100' was changed to '99.0(10)' -
the average value was taken and precision was estimated.

Automatic conversion script
Id: cif_fix_values 1646 2011-03-28 12:23:43Z adriana 
;
_cod_original_sg_symbol_H-M 'P 21/a'
_cod_database_code 4063196

loop_
_symmetry_equiv_pos_as_xyz
'x, y, z'
'-x+1/2, y+1/2, -z'
'-x, -y, -z'
'x-1/2, -y-1/2, z'

loop_
_atom_site_label
_atom_site_type_symbol
_atom_site_fract_x
_atom_site_fract_y
_atom_site_fract_z
_atom_site_B_iso_or_equiv
_atom_site_adp_type
_atom_site_occupancy
_atom_site_symmetry_multiplicity
_atom_site_calc_flag
_atom_site_refinement_flags
_atom_site_disorder_assembly
_atom_site_disorder_group
As1 As 0.5360(3) -0.12252(7) 0.2545(3) 4.37(6) Uani 1 1 d . . .
Cl1 Cl 0.6994(8) -0.1019(2) 0.0718(9) 7.5(2) Uani 1 1 d . . .
F1 F 0.483(2) -0.2046(4) 0.447(2) 6.6(3) Biso 1 1 d . . .
F2 F 0.705(2) -0.2073(4) 0.328(2) 7.0(4) Biso 1 1 d . . .
F3 F 0.570(2) -0.2652(5) 0.354(2) 7.7(4) Biso 1 1 d . . .
F4 F 0.322(4) -0.2733(9) -0.346(4) 7.0(7) Biso 0.50 1 d P A 1
F5 F 0.237(3) -0.3070(8) -0.147(3) 5.3(6) Biso 0.50 1 d P A 1
F6 F 0.468(4) -0.310(1) -0.207(4) 8.1(8) Biso 0.50 1 d P A 1
F7 F 0.225(2) -0.1249(5) -0.224(2) 10.7(6) Uani 1 1 d . . .
F8 F 0.451(2) -0.1191(4) -0.273(2) 8.4(4) Uani 1 1 d . . .
F9 F 0.366(2) -0.0870(4) -0.063(2) 9.4(5) Uani 1 1 d . . .
F10 F 0.028(1) -0.1219(4) 0.371(2) 6.7(3) Biso 1 1 d . . .
F11 F 0.119(1) -0.1431(4) 0.149(2) 6.3(3) Biso 1 1 d . . .
F12 F 0.249(1) -0.1507(4) 0.371(2) 6.6(3) Biso 1 1 d . . .
F13 F -0.051(2) 0.0305(4) 0.346(2) 8.3(5) Uani 1 1 d . . .
F14 F 0.130(2) 0.0733(4) 0.294(2) 9.8(6) Uani 1 1 d . . .
F15 F 0.004(2) 0.0444(5) 0.098(2) 8.8(5) Uani 1 1 d . . .
F16 F 0.667(1) -0.0064(4) 0.140(1) 4.9(3) Biso 1 1 d . . .
F17 F 0.610(1) 0.0237(4) 0.359(1) 5.1(3) Biso 1 1 d . . .
F18 F 0.685(1) -0.0434(4) 0.357(1) 5.2(3) Biso 1 1 d . . .
F19 F 0.217(4) -0.2795(9) -0.276(4) 7.9(8) Biso 0.50 1 d P A 2
F20 F 0.454(3) -0.2864(8) -0.314(3) 5.0(6) Biso 0.50 1 d P A 2
F21 F 0.371(3) -0.3231(8) -0.115(3) 6.0(6) Biso 0.50 1 d P A 2
C1 C 0.450(2) -0.1696(5) 0.098(2) 2.6(4) Biso 1 1 d . . .
C2 C 0.389(3) -0.1664(7) -0.061(3) 4.8(5) Biso 1 1 d . . .
C3 C 0.353(2) -0.2022(7) -0.162(3) 4.1(5) Biso 1 1 d . . .
C4 C 0.380(2) -0.2439(7) -0.096(3) 4.4(5) Biso 1 1 d . A .
C5 C 0.451(2) -0.2495(7) 0.059(3) 4.1(5) Biso 1 1 d . . .
C6 C 0.482(2) -0.2137(6) 0.158(3) 3.8(5) Biso 1 1 d . . .
C7 C 0.363(4) -0.123(1) -0.154(4) 7.1(7) Biso 1 1 d . . .
C8 C 0.347(3) -0.2836(7) -0.201(3) 4.1(5) Biso 1 1 d . . .
C9 C 0.555(3) -0.2209(8) 0.323(3) 5.5(6) Biso 1 1 d . . .
C10 C 0.382(2) -0.0729(6) 0.255(2) 3.9(5) Biso 1 1 d . . .
C11 C 0.223(2) -0.0787(6) 0.261(2) 3.2(4) Biso 1 1 d . . .
C12 C 0.125(2) -0.0437(6) 0.261(2) 3.0(4) Biso 1 1 d . . .
C13 C 0.175(2) -0.0024(5) 0.252(2) 2.1(3) Biso 1 1 d . . .
C14 C 0.327(2) 0.0063(6) 0.251(2) 3.1(4) Biso 1 1 d . . .
C15 C 0.437(2) -0.0289(6) 0.258(2) 3.2(4) Biso 1 1 d . . .
C16 C 0.157(3) -0.1245(8) 0.287(3) 4.8(5) Biso 1 1 d . . .
C17 C 0.068(3) 0.0361(8) 0.250(4) 4.9(6) Biso 1 1 d . . .
C18 C 0.597(2) -0.0140(5) 0.274(2) 1.9(4) Biso 1 1 d . . .
H1 H 0.3121 -0.1984 -0.2698 4.9584 Biso 1 1 c R . .
H2 H 0.4777 -0.2782 0.0958 4.9414 Biso 1 1 c R . .
H3 H 0.0182 -0.0490 0.2689 3.6062 Biso 1 1 c R . .
H4 H 0.3621 0.0359 0.2453 3.7401 Biso 1 1 c R . .

loop_
_atom_site_aniso_label
_atom_site_aniso_U_11
_atom_site_aniso_U_22
_atom_site_aniso_U_33
_atom_site_aniso_U_23
_atom_site_aniso_U_13
_atom_site_aniso_U_12
As1 0.072(2) 0.038(1) 0.056(1) -0.009(2) -0.005(1) 0.009(2)
Cl1 0.084(5) 0.070(4) 0.136(7) -0.025(4) 0.051(5) -0.006(4)
F7 0.15(2) 0.09(1) 0.16(2) 0.04(1) -0.07(1) 0.02(1)
F8 0.18(2) 0.077(9) 0.062(9) 0.01(1) 0.04(1) 0.01(1)
F9 0.28(2) 0.038(8) 0.044(9) 0.004(7) 0.03(1) 0.04(1)
F13 0.11(1) 0.09(1) 0.12(1) 0.01(1) 0.01(1) 0.042(9)
F14 0.12(1) 0.05(1) 0.20(2) -0.05(1) -0.04(1) 0.031(9)
F15 0.13(1) 0.12(1) 0.08(1) 0.016(9) -0.01(1) 0.07(1)

loop_
_atom_type_symbol
_atom_type_description
_atom_type_scat_dispersion_real
_atom_type_scat_dispersion_imag
_atom_type_scat_source
C C 0.0033 0.0016 'International Tables Vol C Tables 4.2.6.8 and 6.1.1.4'
H H 0.0000 0.0000 'International Tables Vol C Tables 4.2.6.8 and 6.1.1.4'
F F 0.0171 0.0103 'International Tables Vol C Tables 4.2.6.8 and 6.1.1.4'
Cl Cl 0.1484 0.1585 'International Tables Vol C Tables 4.2.6.8 and 6.1.1.4'
As As 0.0499 2.0058 'International Tables Vol C Tables 4.2.6.8 and 6.1.1.4'

loop_
_geom_angle_atom_site_label_1
_geom_angle_atom_site_label_2
_geom_angle_atom_site_label_3
_geom_angle
C1 As1 Cl1 90.4(7)
C10 As1 Cl1 103.4(8)
C10 As1 C1 107(1)
C2 C1 As1 131(2)
C6 C1 As1 112(2)
C2 C1 C6 116(2)
C1 C2 C3 125(3)
C1 C2 C7 125(3)
C3 C2 C7 111(3)
C4 C3 C2 117(3)
C3 C4 C5 122(3)
C3 C4 C8 118(3)
C5 C4 C8 120(3)
C6 C5 C4 121(3)
C5 C6 C1 120(3)
C1 C6 C9 121(3)
C5 C6 C9 119(3)
F8 C7 F7 104(3)
F7 C7 F9 107(4)
F7 C7 C2 107(3)
F8 C7 F9 111(3)
F8 C7 C2 112(3)
F9 C7 C2 116(3)
F4 C8 F5 111(4)
F4 C8 F6 104(4)
F4 C8 F19 52(3)
F4 C8 F20 57(3)
F4 C8 F21 136(3)
F4 C8 C4 112(3)
F5 C8 F6 106(3)
F19 C8 F5 64(3)
F5 C8 F20 139(3)
F5 C8 F21 57(2)
F5 C8 C4 112(3)
F19 C8 F6 138(4)
F6 C8 F20 51(2)
F6 C8 F21 52(2)
F6 C8 C4 111(3)
F19 C8 F20 108(3)
F19 C8 F21 116(3)
F19 C8 C4 110(3)
F20 C8 F21 101(3)
F20 C8 C4 109(3)
F21 C8 C4 112(3)
F1 C9 F2 110(3)
F1 C9 F3 106(3)
F1 C9 C6 117(3)
F2 C9 F3 101(3)
F2 C9 C6 111(3)
F3 C9 C6 110(3)
C11 C10 As1 124(2)
C15 C10 As1 119(2)
C11 C10 C15 117(2)
C12 C11 C10 121(2)
C10 C11 C16 120(2)
C12 C11 C16 118(2)
C13 C12 C11 122(2)
C12 C13 C14 120(2)
C12 C13 C17 123(2)
C14 C13 C17 117(2)
C13 C14 C15 120(2)
C10 C15 C14 119(2)
C10 C15 C18 128(2)
C14 C15 C18 114(2)
F11 C16 F10 106(2)
F12 C16 F10 106(2)
F10 C16 C11 110(3)
F11 C16 F12 109(3)
F11 C16 C11 111(2)
F12 C16 C11 114(2)
F14 C17 F13 106(3)
F13 C17 F15 105(3)
F13 C17 C13 113(3)
F14 C17 F15 104(3)
F14 C17 C13 115(3)
F15 C17 C13 113(3)
F16 C18 F17 104(2)
F16 C18 F18 106(2)
F16 C18 C15 117(2)
F17 C18 F18 105(2)
F17 C18 C15 112(2)
F18 C18 C15 111(2)
C2 C3 H1 121.4
C4 C3 H1 122.0
C4 C5 H2 120.1
C6 C5 H2 119.2
C11 C12 H3 119.8
C13 C12 H3 117.9
C13 C14 H4 118.8
C15 C14 H4 120.7

loop_
_geom_bond_atom_site_label_1
_geom_bond_atom_site_label_2
_geom_bond_distance
As1 Cl1 2.181(9)
As1 C1 2.05(2)
As1 C10 2.02(3)
F1 C9 1.30(3)
F2 C9 1.37(3)
F3 C9 1.38(3)
F4 C8 1.24(4)
F5 C8 1.28(4)
F6 C8 1.32(5)
F7 C7 1.32(4)
F8 C7 1.26(4)
F9 C7 1.32(4)
F10 C16 1.33(3)
F11 C16 1.30(3)
F12 C16 1.31(3)
F13 C17 1.32(3)
F14 C17 1.30(3)
F15 C17 1.37(3)
F16 C18 1.29(2)
F17 C18 1.34(2)
F18 C18 1.35(2)
F19 C8 1.27(4)
F20 C8 1.33(4)
F21 C8 1.41(4)
C1 C2 1.39(3)
C1 C6 1.45(3)
C2 C3 1.39(3)
C2 C7 1.54(4)
C3 C4 1.40(3)
C4 C5 1.40(3)
C4 C8 1.51(3)
C5 C6 1.38(3)
C6 C9 1.49(4)
C10 C11 1.40(3)
C10 C15 1.42(3)
C11 C12 1.36(3)
C11 C16 1.52(3)
C12 C13 1.33(3)
C13 C14 1.36(3)
C13 C17 1.49(4)
C14 C15 1.43(3)
C15 C18 1.47(3)
C3 H1 0.98
C5 H2 1.00
C12 H3 1.01
C14 H4 0.99
